data_4338217
loop_
_publ_author_name
'K\"onig, Sonja N'
'Sch\"adle, Christoph'
'Maichle-M\"ossmer, C\"acilia'
'Anwander, Reiner'

_publ_section_title
;
 Silylamide Complexes of Chromium(II), Manganese(II), and Cobalt(II)
 Bearing the Ligands N(SiHMe2)2 and N(SiPhMe2)2.
;
_journal_issue 9
_journal_name_full 'Inorganic chemistry'
_journal_page_first 4585
_journal_page_last 4597
_journal_paper_doi 10.1021/ic5002682
_journal_volume 53
_journal_year 2014
_chemical_formula_sum 'C18 H52 Cr N4 Si4'
_chemical_formula_weight 489.00
_chemical_name_systematic
; 
 ? 
;
_space_group_IT_number 15
_symmetry_cell_setting monoclinic
_symmetry_space_group_name_Hall '-C 2yc'
_symmetry_space_group_name_H-M 'C 1 2/c 1'
_atom_sites_solution_hydrogens geom
_atom_sites_solution_primary direct
_atom_sites_solution_secondary difmap
_audit_creation_method SHELXL-97
_cell_angle_alpha 90.00
_cell_angle_beta 92.534(6)
_cell_angle_gamma 90.00
_cell_formula_units_Z 8
_cell_length_a 17.434(2)
_cell_length_b 8.5969(11)
_cell_length_c 38.458(5)
_cell_measurement_reflns_used 188
_cell_measurement_temperature 100(2)
_cell_measurement_theta_max 64.77
_cell_measurement_theta_min 5.34
_cell_volume 5758.4(12)
_computing_cell_refinement SANIT
_computing_data_collection COSMO
_computing_data_reduction SAINT
_computing_structure_refinement 'SHELXL-97 (Sheldrick, 1997)'
_computing_structure_solution 'SHELXS-97 (Sheldrick, 1990)'
_diffrn_ambient_temperature 100(2)
_diffrn_measured_fraction_theta_full 0.998
_diffrn_measured_fraction_theta_max 0.998
_diffrn_measurement_device_type 'APEX II'
_diffrn_measurement_method omega/phi
_diffrn_radiation_monochromator graphite
_diffrn_radiation_source 'fine-focus sealed tube'
_diffrn_radiation_type MoK\a
_diffrn_radiation_wavelength 0.71073
_diffrn_reflns_av_R_equivalents 0.0234
_diffrn_reflns_av_sigmaI/netI 0.0134
_diffrn_reflns_limit_h_max 22
_diffrn_reflns_limit_h_min -22
_diffrn_reflns_limit_k_max 10
_diffrn_reflns_limit_k_min -11
_diffrn_reflns_limit_l_max 48
_diffrn_reflns_limit_l_min -49
_diffrn_reflns_number 49055
_diffrn_reflns_theta_full 27.10
_diffrn_reflns_theta_max 27.10
_diffrn_reflns_theta_min 2.34
_exptl_absorpt_coefficient_mu 0.575
_exptl_absorpt_correction_T_max 1.0000
_exptl_absorpt_correction_T_min 0.9563
_exptl_absorpt_correction_type numerical
_exptl_absorpt_process_details sadabs
_exptl_crystal_colour blue
_exptl_crystal_density_diffrn 1.128
_exptl_crystal_density_method 'not measured'
_exptl_crystal_description plate
_exptl_crystal_F_000 2144
_exptl_crystal_size_max 0.43
_exptl_crystal_size_mid 0.20
_exptl_crystal_size_min 0.07
_refine_diff_density_max 0.457
_refine_diff_density_min -0.493
_refine_diff_density_rms 0.076
_refine_ls_extinction_method none
_refine_ls_goodness_of_fit_ref 1.334
_refine_ls_hydrogen_treatment constr
_refine_ls_matrix_type full
_refine_ls_number_parameters 244
_refine_ls_number_reflns 6338
_refine_ls_number_restraints 0
_refine_ls_restrained_S_all 1.334
_refine_ls_R_factor_all 0.0457
_refine_ls_R_factor_gt 0.0448
_refine_ls_shift/su_max 0.001
_refine_ls_shift/su_mean 0.000
_refine_ls_structure_factor_coef Fsqd
_refine_ls_weighting_details 'calc w=1/[\s^2^(Fo^2^)+(0.0000P)^2^+27.3808P] where P=(Fo^2^+2Fc^2^)/3'
_refine_ls_weighting_scheme calc
_refine_ls_wR_factor_gt 0.1030
_refine_ls_wR_factor_ref 0.1033
_reflns_number_gt 6188
_reflns_number_total 6338
_reflns_threshold_expression >2sigma(I)
_cod_data_source_file ic5002682_si_002.cif
_cod_data_source_block 2
_cod_depositor_comments 'Adding full bibliography for 4338216--4338226.cif.'
_cod_original_cell_volume 5758.2(13)
_cod_original_sg_symbol_H-M C2/c
_cod_database_code 4338217

loop_
_symmetry_equiv_pos_as_xyz
'x, y, z'
'-x, y, -z+1/2'
'x+1/2, y+1/2, z'
'-x+1/2, y+1/2, -z+1/2'
'-x, -y, -z'
'x, -y, z-1/2'
'-x+1/2, -y+1/2, -z'
'x+1/2, -y+1/2, z-1/2'

loop_
_atom_site_label
_atom_site_type_symbol
_atom_site_fract_x
_atom_site_fract_y
_atom_site_fract_z
_atom_site_U_iso_or_equiv
_atom_site_adp_type
_atom_site_occupancy
_atom_site_symmetry_multiplicity
_atom_site_calc_flag
_atom_site_refinement_flags
Cr1 Cr 0.73006(2) 0.11970(5) 0.373634(10) 0.01056(10) Uani 1 1 d .
Si1 Si 0.60520(4) -0.05492(8) 0.318099(17) 0.01240(14) Uani 1 1 d .
Si2 Si 0.64328(4) 0.27351(8) 0.305674(18) 0.01312(14) Uani 1 1 d .
Si3 Si 0.67531(4) -0.04031(9) 0.445669(18) 0.01588(15) Uani 1 1 d .
Si4 Si 0.58823(4) 0.23613(8) 0.422165(18) 0.01469(15) Uani 1 1 d .
N1 N 0.82896(12) 0.2360(3) 0.40307(6) 0.0169(5) Uani 1 1 d .
N2 N 0.83019(12) 0.0383(3) 0.34237(6) 0.0151(4) Uani 1 1 d .
N3 N 0.65430(11) 0.1096(2) 0.33061(5) 0.0118(4) Uani 1 1 d .
N4 N 0.66407(12) 0.1121(3) 0.41736(5) 0.0133(4) Uani 1 1 d .
C1 C 0.83350(15) 0.0982(3) 0.30636(7) 0.0197(5) Uani 1 1 d .
H1A H 0.8776 0.0524 0.2952 0.030 Uiso 1 1 calc R
H1B H 0.8389 0.2117 0.3069 0.030 Uiso 1 1 calc R
H1C H 0.7862 0.0702 0.2931 0.030 Uiso 1 1 calc R
C2 C 0.82687(15) -0.1338(3) 0.34013(7) 0.0198(5) Uani 1 1 d .
H2A H 0.7805 -0.1651 0.3266 0.030 Uiso 1 1 calc R
H2B H 0.8257 -0.1778 0.3636 0.030 Uiso 1 1 calc R
H2C H 0.8723 -0.1724 0.3287 0.030 Uiso 1 1 calc R
C3 C 0.90188(15) 0.0849(3) 0.36189(8) 0.0214(6) Uani 1 1 d .
H3A H 0.9448 0.0881 0.3459 0.026 Uiso 1 1 calc R
H3B H 0.9146 0.0074 0.3803 0.026 Uiso 1 1 calc R
C4 C 0.89209(15) 0.2423(3) 0.37810(7) 0.0195(5) Uani 1 1 d .
H4A H 0.9406 0.2741 0.3905 0.023 Uiso 1 1 calc R
H4B H 0.8796 0.3201 0.3597 0.023 Uiso 1 1 calc R
C5 C 0.85805(18) 0.1653(4) 0.43605(8) 0.0286(7) Uani 1 1 d .
H5A H 0.9009 0.2274 0.4458 0.043 Uiso 1 1 calc R
H5B H 0.8757 0.0592 0.4316 0.043 Uiso 1 1 calc R
H5C H 0.8168 0.1624 0.4526 0.043 Uiso 1 1 calc R
C6 C 0.80623(17) 0.3972(4) 0.41171(8) 0.0252(6) Uani 1 1 d .
H6A H 0.7650 0.3945 0.4282 0.038 Uiso 1 1 calc R
H6B H 0.7881 0.4510 0.3904 0.038 Uiso 1 1 calc R
H6C H 0.8506 0.4527 0.4222 0.038 Uiso 1 1 calc R
C7 C 0.54688(16) 0.3717(3) 0.30926(8) 0.0235(6) Uani 1 1 d .
H7A H 0.5071 0.3095 0.2970 0.035 Uiso 1 1 calc R
H7B H 0.5486 0.4755 0.2988 0.035 Uiso 1 1 calc R
H7C H 0.5349 0.3808 0.3338 0.035 Uiso 1 1 calc R
C8 C 0.71646(15) 0.4290(3) 0.31750(7) 0.0191(5) Uani 1 1 d .
H8A H 0.7183 0.4456 0.3427 0.029 Uiso 1 1 calc R
H8B H 0.7020 0.5262 0.3056 0.029 Uiso 1 1 calc R
H8C H 0.7671 0.3958 0.3103 0.029 Uiso 1 1 calc R
C9 C 0.65141(17) 0.2398(3) 0.25755(7) 0.0220(6) Uani 1 1 d .
H9A H 0.6997 0.1861 0.2534 0.033 Uiso 1 1 calc R
H9B H 0.6505 0.3400 0.2454 0.033 Uiso 1 1 calc R
H9C H 0.6082 0.1759 0.2488 0.033 Uiso 1 1 calc R
C10 C 0.60784(16) -0.2016(3) 0.35377(7) 0.0181(5) Uani 1 1 d .
H10A H 0.6606 -0.2386 0.3580 0.027 Uiso 1 1 calc R
H10B H 0.5746 -0.2895 0.3471 0.027 Uiso 1 1 calc R
H10C H 0.5897 -0.1539 0.3750 0.027 Uiso 1 1 calc R
C11 C 0.64265(16) -0.1561(3) 0.27846(7) 0.0207(6) Uani 1 1 d .
H11A H 0.6370 -0.0869 0.2583 0.031 Uiso 1 1 calc R
H11B H 0.6133 -0.2517 0.2739 0.031 Uiso 1 1 calc R
H11C H 0.6970 -0.1820 0.2828 0.031 Uiso 1 1 calc R
C12 C 0.50009(15) -0.0252(3) 0.30573(7) 0.0209(6) Uani 1 1 d .
H12A H 0.4748 0.0257 0.3250 0.031 Uiso 1 1 calc R
H12B H 0.4758 -0.1262 0.3009 0.031 Uiso 1 1 calc R
H12C H 0.4951 0.0404 0.2849 0.031 Uiso 1 1 calc R
C13 C 0.74680(17) -0.1878(3) 0.43046(7) 0.0231(6) Uani 1 1 d .
H13A H 0.7255 -0.2409 0.4097 0.035 Uiso 1 1 calc R
H13B H 0.7575 -0.2643 0.4489 0.035 Uiso 1 1 calc R
H13C H 0.7945 -0.1348 0.4249 0.035 Uiso 1 1 calc R
C14 C 0.71011(19) 0.0161(4) 0.49122(7) 0.0269(6) Uani 1 1 d .
H14A H 0.7099 0.1296 0.4934 0.040 Uiso 1 1 calc R
H14B H 0.7624 -0.0231 0.4957 0.040 Uiso 1 1 calc R
H14C H 0.6760 -0.0291 0.5081 0.040 Uiso 1 1 calc R
C15 C 0.58514(17) -0.1557(4) 0.45309(8) 0.0250(6) Uani 1 1 d .
H15A H 0.5463 -0.0871 0.4626 0.037 Uiso 1 1 calc R
H15B H 0.5970 -0.2400 0.4696 0.037 Uiso 1 1 calc R
H15C H 0.5654 -0.1997 0.4309 0.037 Uiso 1 1 calc R
C16 C 0.56452(19) 0.2752(4) 0.46904(8) 0.0296(7) Uani 1 1 d .
H16A H 0.5518 0.1771 0.4804 0.044 Uiso 1 1 calc R
H16B H 0.5205 0.3460 0.4696 0.044 Uiso 1 1 calc R
H16C H 0.6090 0.3228 0.4814 0.044 Uiso 1 1 calc R
C17 C 0.49667(16) 0.1635(4) 0.40027(8) 0.0242(6) Uani 1 1 d .
H17A H 0.5022 0.1609 0.3750 0.036 Uiso 1 1 calc R
H17B H 0.4544 0.2332 0.4057 0.036 Uiso 1 1 calc R
H17C H 0.4857 0.0585 0.4086 0.036 Uiso 1 1 calc R
C18 C 0.60549(16) 0.4354(3) 0.40425(8) 0.0221(6) Uani 1 1 d .
H18A H 0.6430 0.4903 0.4195 0.033 Uiso 1 1 calc R
H18B H 0.5571 0.4936 0.4030 0.033 Uiso 1 1 calc R
H18C H 0.6254 0.4264 0.3809 0.033 Uiso 1 1 calc R

loop_
_atom_site_aniso_label
_atom_site_aniso_U_11
_atom_site_aniso_U_22
_atom_site_aniso_U_33
_atom_site_aniso_U_23
_atom_site_aniso_U_13
_atom_site_aniso_U_12
Cr1 0.01002(18) 0.01202(19) 0.00959(18) -0.00076(15) -0.00007(13) -0.00080(15)
Si1 0.0126(3) 0.0128(3) 0.0116(3) 0.0000(3) -0.0009(2) -0.0011(3)
Si2 0.0131(3) 0.0125(3) 0.0138(3) 0.0029(3) 0.0004(2) 0.0007(3)
Si3 0.0213(4) 0.0151(3) 0.0112(3) 0.0023(3) 0.0001(3) -0.0021(3)
Si4 0.0151(3) 0.0152(3) 0.0139(3) -0.0007(3) 0.0027(3) -0.0005(3)
N1 0.0142(10) 0.0212(12) 0.0153(10) -0.0035(9) 0.0005(8) -0.0032(9)
N2 0.0130(10) 0.0170(11) 0.0152(10) -0.0036(9) -0.0008(8) -0.0004(8)
N3 0.0126(9) 0.0118(10) 0.0109(9) 0.0006(8) -0.0013(7) -0.0007(8)
N4 0.0146(10) 0.0145(10) 0.0108(9) 0.0012(8) 0.0012(8) -0.0011(8)
C1 0.0189(13) 0.0227(14) 0.0179(13) -0.0024(11) 0.0052(10) 0.0034(11)
C2 0.0188(13) 0.0165(13) 0.0240(13) -0.0037(11) 0.0002(10) 0.0016(10)
C3 0.0100(11) 0.0267(15) 0.0273(14) -0.0083(12) -0.0021(10) 0.0020(10)
C4 0.0130(12) 0.0238(14) 0.0216(13) -0.0050(11) 0.0016(10) -0.0041(10)
C5 0.0284(15) 0.0373(18) 0.0194(14) 0.0032(13) -0.0079(12) -0.0116(13)
C6 0.0226(14) 0.0265(15) 0.0265(15) -0.0131(12) 0.0030(11) -0.0035(12)
C7 0.0185(13) 0.0207(14) 0.0313(15) 0.0028(12) -0.0008(11) 0.0050(11)
C8 0.0206(13) 0.0153(13) 0.0214(13) 0.0014(10) -0.0014(10) -0.0003(10)
C9 0.0279(14) 0.0241(14) 0.0138(12) 0.0052(11) -0.0003(10) -0.0004(12)
C10 0.0207(13) 0.0147(12) 0.0189(12) 0.0023(10) -0.0005(10) -0.0047(10)
C11 0.0241(14) 0.0194(14) 0.0185(13) -0.0043(11) 0.0000(10) 0.0000(11)
C12 0.0147(12) 0.0251(14) 0.0226(13) -0.0007(11) -0.0036(10) -0.0023(11)
C13 0.0287(15) 0.0182(14) 0.0224(14) 0.0031(11) -0.0006(11) 0.0034(12)
C14 0.0384(17) 0.0278(16) 0.0142(13) 0.0035(11) -0.0036(12) -0.0027(13)
C15 0.0310(15) 0.0225(15) 0.0219(14) 0.0045(11) 0.0061(12) -0.0073(12)
C16 0.0338(16) 0.0345(17) 0.0212(14) -0.0033(13) 0.0090(12) 0.0045(14)
C17 0.0169(13) 0.0230(14) 0.0325(16) -0.0032(12) 0.0010(11) -0.0010(11)
C18 0.0226(13) 0.0166(13) 0.0272(14) 0.0017(11) 0.0017(11) 0.0012(11)

loop_
_atom_type_symbol
_atom_type_description
_atom_type_scat_dispersion_real
_atom_type_scat_dispersion_imag
_atom_type_scat_source
C C 0.0033 0.0016 'International Tables Vol C Tables 4.2.6.8 and 6.1.1.4'
N N 0.0061 0.0033 'International Tables Vol C Tables 4.2.6.8 and 6.1.1.4'
Si Si 0.0817 0.0704 'International Tables Vol C Tables 4.2.6.8 and 6.1.1.4'
Cr Cr 0.3209 0.6236 'International Tables Vol C Tables 4.2.6.8 and 6.1.1.4'
H H 0.0000 0.0000 'International Tables Vol C Tables 4.2.6.8 and 6.1.1.4'

loop_
_geom_angle_atom_site_label_1
_geom_angle_atom_site_label_2
_geom_angle_atom_site_label_3
_geom_angle
N3 Cr1 N4 106.76(8)
N3 Cr1 N1 149.97(8)
N4 Cr1 N1 92.63(8)
N3 Cr1 N2 92.40(8)
N4 Cr1 N2 152.01(8)
N1 Cr1 N2 79.29(8)
N3 Si1 C10 110.90(11)
N3 Si1 C12 115.24(12)
C10 Si1 C12 105.60(13)
N3 Si1 C11 114.80(12)
C10 Si1 C11 106.46(13)
C12 Si1 C11 102.96(13)
N3 Si2 C9 114.36(12)
N3 Si2 C8 112.95(11)
C9 Si2 C8 105.42(13)
N3 Si2 C7 113.88(12)
C9 Si2 C7 104.22(13)
C8 Si2 C7 105.05(13)
N4 Si3 C13 112.09(12)
N4 Si3 C15 115.19(12)
C13 Si3 C15 105.01(14)
N4 Si3 C14 114.60(13)
C13 Si3 C14 105.65(14)
C15 Si3 C14 103.26(14)
N4 Si4 C18 113.02(12)
N4 Si4 C17 112.90(12)
C18 Si4 C17 106.61(13)
N4 Si4 C16 114.46(13)
C18 Si4 C16 103.44(14)
C17 Si4 C16 105.56(14)
C5 N1 C6 106.1(2)
C5 N1 C4 109.4(2)
C6 N1 C4 108.8(2)
C5 N1 Cr1 118.36(17)
C6 N1 Cr1 108.72(16)
C4 N1 Cr1 105.19(15)
C1 N2 C2 107.2(2)
C1 N2 C3 108.2(2)
C2 N2 C3 109.2(2)
C1 N2 Cr1 116.75(16)
C2 N2 Cr1 107.99(16)
C3 N2 Cr1 107.36(15)
Si1 N3 Si2 118.74(12)
Si1 N3 Cr1 123.54(11)
Si2 N3 Cr1 117.68(11)
Si3 N4 Si4 118.36(12)
Si3 N4 Cr1 119.14(12)
Si4 N4 Cr1 121.63(11)
N2 C1 H1A 109.5
N2 C1 H1B 109.5
H1A C1 H1B 109.5
N2 C1 H1C 109.5
H1A C1 H1C 109.5
H1B C1 H1C 109.5
N2 C2 H2A 109.5
N2 C2 H2B 109.5
H2A C2 H2B 109.5
N2 C2 H2C 109.5
H2A C2 H2C 109.5
H2B C2 H2C 109.5
N2 C3 C4 110.1(2)
N2 C3 H3A 109.6
C4 C3 H3A 109.6
N2 C3 H3B 109.6
C4 C3 H3B 109.6
H3A C3 H3B 108.1
N1 C4 C3 109.6(2)
N1 C4 H4A 109.8
C3 C4 H4A 109.8
N1 C4 H4B 109.8
C3 C4 H4B 109.8
H4A C4 H4B 108.2
N1 C5 H5A 109.5
N1 C5 H5B 109.5
H5A C5 H5B 109.5
N1 C5 H5C 109.5
H5A C5 H5C 109.5
H5B C5 H5C 109.5
N1 C6 H6A 109.5
N1 C6 H6B 109.5
H6A C6 H6B 109.5
N1 C6 H6C 109.5
H6A C6 H6C 109.5
H6B C6 H6C 109.5
Si2 C7 H7A 109.5
Si2 C7 H7B 109.5
H7A C7 H7B 109.5
Si2 C7 H7C 109.5
H7A C7 H7C 109.5
H7B C7 H7C 109.5
Si2 C8 H8A 109.5
Si2 C8 H8B 109.5
H8A C8 H8B 109.5
Si2 C8 H8C 109.5
H8A C8 H8C 109.5
H8B C8 H8C 109.5
Si2 C9 H9A 109.5
Si2 C9 H9B 109.5
H9A C9 H9B 109.5
Si2 C9 H9C 109.5
H9A C9 H9C 109.5
H9B C9 H9C 109.5
Si1 C10 H10A 109.5
Si1 C10 H10B 109.5
H10A C10 H10B 109.5
Si1 C10 H10C 109.5
H10A C10 H10C 109.5
H10B C10 H10C 109.5
Si1 C11 H11A 109.5
Si1 C11 H11B 109.5
H11A C11 H11B 109.5
Si1 C11 H11C 109.5
H11A C11 H11C 109.5
H11B C11 H11C 109.5
Si1 C12 H12A 109.5
Si1 C12 H12B 109.5
H12A C12 H12B 109.5
Si1 C12 H12C 109.5
H12A C12 H12C 109.5
H12B C12 H12C 109.5
Si3 C13 H13A 109.5
Si3 C13 H13B 109.5
H13A C13 H13B 109.5
Si3 C13 H13C 109.5
H13A C13 H13C 109.5
H13B C13 H13C 109.5
Si3 C14 H14A 109.5
Si3 C14 H14B 109.5
H14A C14 H14B 109.5
Si3 C14 H14C 109.5
H14A C14 H14C 109.5
H14B C14 H14C 109.5
Si3 C15 H15A 109.5
Si3 C15 H15B 109.5
H15A C15 H15B 109.5
Si3 C15 H15C 109.5
H15A C15 H15C 109.5
H15B C15 H15C 109.5
Si4 C16 H16A 109.5
Si4 C16 H16B 109.5
H16A C16 H16B 109.5
Si4 C16 H16C 109.5
H16A C16 H16C 109.5
H16B C16 H16C 109.5
Si4 C17 H17A 109.5
Si4 C17 H17B 109.5
H17A C17 H17B 109.5
Si4 C17 H17C 109.5
H17A C17 H17C 109.5
H17B C17 H17C 109.5
Si4 C18 H18A 109.5
Si4 C18 H18B 109.5
H18A C18 H18B 109.5
Si4 C18 H18C 109.5
H18A C18 H18C 109.5
H18B C18 H18C 109.5

loop_
_geom_bond_atom_site_label_1
_geom_bond_atom_site_label_2
_geom_bond_distance
Cr1 N3 2.073(2)
Cr1 N4 2.080(2)
Cr1 N1 2.254(2)
Cr1 N2 2.273(2)
Si1 N3 1.711(2)
Si1 C10 1.862(3)
Si1 C12 1.890(3)
Si1 C11 1.896(3)
Si2 N3 1.711(2)
Si2 C9 1.885(3)
Si2 C8 1.889(3)
Si2 C7 1.891(3)
Si3 N4 1.710(2)
Si3 C13 1.889(3)
Si3 C15 1.891(3)
Si3 C14 1.891(3)
Si4 N4 1.715(2)
Si4 C18 1.876(3)
Si4 C17 1.878(3)
Si4 C16 1.897(3)
N1 C5 1.476(4)
N1 C6 1.483(4)
N1 C4 1.493(3)
N2 C1 1.481(3)
N2 C2 1.483(3)
N2 C3 1.484(3)
C1 H1A 0.9800
C1 H1B 0.9800
C1 H1C 0.9800
C2 H2A 0.9800
C2 H2B 0.9800
C2 H2C 0.9800
C3 C4 1.502(4)
C3 H3A 0.9900
C3 H3B 0.9900
C4 H4A 0.9900
C4 H4B 0.9900
C5 H5A 0.9800
C5 H5B 0.9800
C5 H5C 0.9800
C6 H6A 0.9800
C6 H6B 0.9800
C6 H6C 0.9800
C7 H7A 0.9800
C7 H7B 0.9800
C7 H7C 0.9800
C8 H8A 0.9800
C8 H8B 0.9800
C8 H8C 0.9800
C9 H9A 0.9800
C9 H9B 0.9800
C9 H9C 0.9800
C10 H10A 0.9800
C10 H10B 0.9800
C10 H10C 0.9800
C11 H11A 0.9800
C11 H11B 0.9800
C11 H11C 0.9800
C12 H12A 0.9800
C12 H12B 0.9800
C12 H12C 0.9800
C13 H13A 0.9800
C13 H13B 0.9800
C13 H13C 0.9800
C14 H14A 0.9800
C14 H14B 0.9800
C14 H14C 0.9800
C15 H15A 0.9800
C15 H15B 0.9800
C15 H15C 0.9800
C16 H16A 0.9800
C16 H16B 0.9800
C16 H16C 0.9800
C17 H17A 0.9800
C17 H17B 0.9800
C17 H17C 0.9800
C18 H18A 0.9800
C18 H18B 0.9800
C18 H18C 0.9800

loop_
_geom_torsion_atom_site_label_1
_geom_torsion_atom_site_label_2
_geom_torsion_atom_site_label_3
_geom_torsion_atom_site_label_4
_geom_torsion
N3 Cr1 N1 C5 -177.6(2)
N4 Cr1 N1 C5 51.4(2)
N2 Cr1 N1 C5 -101.6(2)
N3 Cr1 N1 C6 61.4(2)
N4 Cr1 N1 C6 -69.62(18)
N2 Cr1 N1 C6 137.38(18)
N3 Cr1 N1 C4 -55.0(3)
N4 Cr1 N1 C4 173.99(17)
N2 Cr1 N1 C4 20.99(17)
N3 Cr1 N2 C1 38.24(19)
N4 Cr1 N2 C1 172.18(18)
N1 Cr1 N2 C1 -112.68(19)
N3 Cr1 N2 C2 -82.56(17)
N4 Cr1 N2 C2 51.4(3)
N1 Cr1 N2 C2 126.52(17)
N3 Cr1 N2 C3 159.83(18)
N4 Cr1 N2 C3 -66.2(3)
N1 Cr1 N2 C3 8.91(17)
C10 Si1 N3 Si2 -166.88(13)
C12 Si1 N3 Si2 -46.98(18)
C11 Si1 N3 Si2 72.42(17)
C10 Si1 N3 Cr1 15.43(17)
C12 Si1 N3 Cr1 135.32(14)
C11 Si1 N3 Cr1 -105.28(15)
C9 Si2 N3 Si1 -47.16(18)
C8 Si2 N3 Si1 -167.73(13)
C7 Si2 N3 Si1 72.54(17)
C9 Si2 N3 Cr1 130.67(13)
C8 Si2 N3 Cr1 10.10(16)
C7 Si2 N3 Cr1 -109.63(14)
N4 Cr1 N3 Si1 -72.10(14)
N1 Cr1 N3 Si1 159.83(13)
N2 Cr1 N3 Si1 87.24(14)
N4 Cr1 N3 Si2 110.18(12)
N1 Cr1 N3 Si2 -17.9(2)
N2 Cr1 N3 Si2 -90.48(12)
C13 Si3 N4 Si4 167.03(14)
C15 Si3 N4 Si4 47.05(18)
C14 Si3 N4 Si4 -72.57(18)
C13 Si3 N4 Cr1 -2.49(17)
C15 Si3 N4 Cr1 -122.47(14)
C14 Si3 N4 Cr1 117.92(15)
C18 Si4 N4 Si3 154.77(14)
C17 Si4 N4 Si3 -84.12(17)
C16 Si4 N4 Si3 36.69(19)
C18 Si4 N4 Cr1 -35.99(17)
C17 Si4 N4 Cr1 85.13(16)
C16 Si4 N4 Cr1 -154.07(14)
N3 Cr1 N4 Si3 117.54(12)
N1 Cr1 N4 Si3 -85.68(13)
N2 Cr1 N4 Si3 -13.8(3)
N3 Cr1 N4 Si4 -51.62(15)
N1 Cr1 N4 Si4 105.15(13)
N2 Cr1 N4 Si4 177.08(12)
C1 N2 C3 C4 88.5(3)
C2 N2 C3 C4 -155.1(2)
Cr1 N2 C3 C4 -38.3(3)
C5 N1 C4 C3 79.2(3)
C6 N1 C4 C3 -165.3(2)
Cr1 N1 C4 C3 -49.0(2)
N2 C3 C4 N1 61.1(3)
